data_4103815
loop_
_publ_author_name
'Louis J. Farrugia'
'Cameron Evans'
'Dieter Lentz'
'Max Roemer'

_publ_contact_author_address
;
Department of Chemistry
University of Glasgow
Glasgow
G12 8QQ Scotland, UK
;
_publ_contact_author_email louis@chem.gla.ac.uk
_publ_contact_author_fax 44(0141)3304888
_publ_contact_author_name 'Farrugia, Louis J.'
_publ_contact_author_phone 44(0141)3305137
_publ_section_title
;
 The QTAIM Approach to Chemical Bonding Between Transition Metals and
 Carbocyclic Rings: A Combined Experimental and Theoretical Study of
 (\h5-C5H5)Mn(CO)3, (\h6-C6H6)Cr(CO)3, and
 (E)-{(\h5-C5H4)CF=CF(\h5-C5H4)}(\h5-C5H5)2Fe2
;
_journal_name_full 'Journal of the American Chemical Society'
_journal_page_first 1251
_journal_page_last 1268
_journal_paper_doi 10.1021/ja808303j
_journal_volume 131
_journal_year 2009
_chemical_compound_source 'synthesis as described'
_chemical_formula_moiety 'C22 H18 F2 Fe2'
_chemical_formula_sum 'C22 H18 F2 Fe2'
_chemical_formula_weight 432.06
_chemical_name_systematic
;
 ?
;
_space_group_crystal_system tetragonal
_space_group_IT_number 86
_space_group_name_Hall '-P 4bc'
_space_group_name_H-M_alt 'P 42/n :2'
_symmetry_space_group_name_Hall '-P 4bc'
_symmetry_space_group_name_H-M 'P 42/n :2'
_atom_sites_solution_hydrogens geom
_atom_sites_solution_primary direct
_atom_sites_solution_secondary difmap
_audit_conform_dict_location ftp://ftp.iucr.org/pub/cif_core.dic
_audit_conform_dict_name cif_core.dic
_audit_conform_dict_version 2.3
_audit_creation_date '12-Aug-08 T13:01:08-00:00'
_audit_creation_method 'XD routine XDCIF'
_cell_angle_alpha 90
_cell_angle_beta 90
_cell_angle_gamma 90
_cell_formula_units_Z 4
_cell_length_a 16.9812(4)
_cell_length_b 16.9812(4)
_cell_length_c 5.86070(10)
_cell_measurement_reflns_used 7253
_cell_measurement_temperature 100(2)
_cell_measurement_theta_max 47.761
_cell_measurement_theta_min 0.41
_cell_measurement_wavelength 0.71073
_cell_volume 1690.00(6)
_computing_cell_refinement 'HKL Scalepack (Otwinowski & Minor 1997)'
_computing_data_collection 'Collect (Bruker AXS BV, 1997-2004)'
_computing_data_reduction 'HKL Denzo and Scalepack (Otwinowski & Minor 1997)'
_computing_molecular_graphics 'Ortep-3 for Windows (Farrugia, 1997)'
_computing_publication_material 'WinGX publication routines (Farrugia, 1999)'
_computing_structure_refinement 'SHELXL-97 (Sheldrick, 2008)'
_computing_structure_solution 'SUPERFLIP (Palatinus & Chapuis, 2007)'
_diffrn_ambient_temperature 100(2)
_diffrn_detector 'CCD plate'
_diffrn_measured_fraction_theta_full 1
_diffrn_measured_fraction_theta_max 1
_diffrn_measurement_device '95mm CCD camera on \k-goniostat'
_diffrn_measurement_device_type KappaCCD
_diffrn_measurement_method 'CCD rotation images, thick slices'
_diffrn_orient_matrix_type 'by Bruker AXS Collect from scalepack cell'
_diffrn_orient_matrix_UB_11 -0.0520703
_diffrn_orient_matrix_UB_12 -0.004489
_diffrn_orient_matrix_UB_13 0.0786282
_diffrn_orient_matrix_UB_21 0.027121
_diffrn_orient_matrix_UB_22 0.0013036
_diffrn_orient_matrix_UB_23 0.151408
_diffrn_orient_matrix_UB_31 -0.004584
_diffrn_orient_matrix_UB_32 0.0587028
_diffrn_orient_matrix_UB_33 0.0026504
_diffrn_radiation_monochromator graphite
_diffrn_radiation_probe x-ray
_diffrn_radiation_type MoK\a
_diffrn_radiation_wavelength 0.71073
_diffrn_reflns_av_R_equivalents 0.0353
_diffrn_reflns_limit_h_max 36
_diffrn_reflns_limit_h_min -36
_diffrn_reflns_limit_k_max 34
_diffrn_reflns_limit_k_min -36
_diffrn_reflns_limit_l_max 12
_diffrn_reflns_limit_l_min -12
_diffrn_reflns_number 289758
_diffrn_reflns_reduction_process
;
 Scaled and merged with Sortav
 R.H. Blessing, (1987) Cryst. Rev. 1, 3-58
 R.H. Blessing, (1989) J. Appl. Cryst. 22, 396-397
;
_diffrn_reflns_theta_full 50.03
_diffrn_reflns_theta_max 50.03
_diffrn_reflns_theta_min 2.4
_diffrn_source 'Enraf Nonius FR590'
_exptl_absorpt_coefficient_mu 1.739
_exptl_absorpt_correction_T_max 0.706
_exptl_absorpt_correction_T_min 0.434
_exptl_absorpt_correction_type gaussian
_exptl_absorpt_process_details
;
   P. Coppens, L. Leiserowitz, D Rabinovich, Acta Cryst.
   (1965), 18, 1035-1038
;
_exptl_crystal_colour orange
_exptl_crystal_density_diffrn 1.698
_exptl_crystal_density_method 'not measured'
_exptl_crystal_description prism
_exptl_crystal_F_000 880
_exptl_crystal_size_max 0.43
_exptl_crystal_size_mid 0.29
_exptl_crystal_size_min 0.23
_refine_diff_density_max 0.501
_refine_diff_density_min -0.455
_refine_diff_density_rms 0.059
_refine_ls_extinction_coef 0.05869
_refine_ls_extinction_expression
;
        Becker, P.J. & Coppens, P. (1974) Acta Cryst., A30, 129-153.
;
_refine_ls_extinction_method 'Becker-Coppens type 1 Lorentzian isotropic'
_refine_ls_goodness_of_fit_ref 1.401
_refine_ls_matrix_type full
_refine_ls_number_parameters 252
_refine_ls_number_reflns 8252
_refine_ls_number_restraints 0
_refine_ls_R_factor_all 0.0228
_refine_ls_R_factor_gt 0.0178
_refine_ls_shift/su_max 0.00002
_refine_ls_structure_factor_coef F
_refine_ls_weighting_details
;
        calc w1 = 1/[s^2^(Fo)]
;
_refine_ls_weighting_scheme calc
_refine_ls_wR_factor_ref 0.0226
_reflns_number_gt 8041
_reflns_number_total 8904
_reflns_threshold_expression >2\s(I)
_cod_data_source_file ja808303j_si_006_1.cif
_cod_data_source_block fe
_cod_database_code 4103815
_cod_database_fobs_code 4103815

loop_
_space_group_symop_operation_xyz
'x, y, z'
'-x+1/2, -y+1/2, z'
'-y, x+1/2, z+1/2'
'y+1/2, -x, z+1/2'
'-x, -y, -z'
'x-1/2, y-1/2, -z'
'y, -x-1/2, -z-1/2'
'-y-1/2, x, -z-1/2'

loop_
_atom_local_axes_atom_label
_atom_local_axes_atom0
_atom_local_axes_ax1
_atom_local_axes_atom1
_atom_local_axes_atom2
_atom_local_axes_ax2
FE(1) DUM0 Z FE(1) C(5) X
F(1) C(11) Z F(1) C(10) Y
C(1) C(5) X C(1) C(2) Y
C(2) C(1) X C(2) C(3) Y
C(3) C(2) X C(3) C(4) Y
C(4) C(3) X C(4) C(5) Y
C(5) C(4) X C(5) C(1) Y
C(6) C(10) X C(6) C(7) Y
C(7) C(6) X C(7) C(8) Y
C(8) C(7) X C(8) C(9) Y
C(9) C(8) X C(9) C(10) Y
C(10) C(9) X C(10) C(6) Y
C(11) C(10) X C(11) F(1) Y
H(1) C(1) Z H(1) C(5) Y
H(2) C(2) Z H(2) C(1) Y
H(3) C(3) Z H(3) C(2) Y
H(4) C(4) Z H(4) C(3) Y
H(5) C(5) Z H(5) C(4) Y
H(6) C(6) Z H(6) C(7) Y
H(7) C(7) Z H(7) C(8) Y
H(8) C(8) Z H(8) C(9) Y
H(9) C(9) Z H(9) C(10) Y

loop_
_atom_rho_multipole_atom_label
_atom_rho_multipole_coeff_Pv
_atom_rho_multipole_coeff_P00
_atom_rho_multipole_coeff_P11
_atom_rho_multipole_coeff_P1-1
_atom_rho_multipole_coeff_P10
_atom_rho_multipole_coeff_P20
_atom_rho_multipole_coeff_P21
_atom_rho_multipole_coeff_P2-1
_atom_rho_multipole_coeff_P22
_atom_rho_multipole_coeff_P2-2
_atom_rho_multipole_coeff_P30
_atom_rho_multipole_coeff_P31
_atom_rho_multipole_coeff_P3-1
_atom_rho_multipole_coeff_P32
_atom_rho_multipole_coeff_P3-2
_atom_rho_multipole_coeff_P33
_atom_rho_multipole_coeff_P3-3
_atom_rho_multipole_coeff_P40
_atom_rho_multipole_coeff_P41
_atom_rho_multipole_coeff_P4-1
_atom_rho_multipole_coeff_P42
_atom_rho_multipole_coeff_P4-2
_atom_rho_multipole_coeff_P43
_atom_rho_multipole_coeff_P4-3
_atom_rho_multipole_coeff_P44
_atom_rho_multipole_coeff_P4-4
_atom_rho_multipole_kappa
_atom_rho_multipole_kappa_prime0
_atom_rho_multipole_kappa_prime1
_atom_rho_multipole_kappa_prime2
_atom_rho_multipole_kappa_prime3
_atom_rho_multipole_kappa_prime4
Fe(1) 6.61(3) 0 0.032(8) -0.015(8) 0.018(8) -0.204(11) 0.019(9) -0.043(11) -0.088(12) 0.101(11) -0.013(6) 0.005(6) -0.052(6) -0.035(6) 0.021(6) -0.032(6) -0.002(6) 0.520(11) -0.002(10) -0.035(10) 0.034(10) -0.055(10) -0.056(10) -0.011(10) 0.011(9) -0.092(9) 0.999893 0.864943 0.864943 0.94872 0.864943 1.161886
F(1) 7.330(16) 0 -0.056(14) 0.045(15) -0.001(16) -0.071(15) -0.015(13) 0.010(14) -0.048(12) 0.001(11) 0.025(15) 0.057(14) -0.051(13) 0.038(14) -0.014(12) 0.011(11) -0.009(13) 0 0 0 0 0 0 0 0 0 0.992539 0.631375 0.631375 0.631375 0.631375 0.631375
C(1) 3.939(19) 0 0.046(9) 0.070(9) 0.009(6) -0.193(6) 0.013(7) -0.016(7) 0.009(10) 0.004(7) 0.042(6) 0.019(8) 0.014(7) -0.001(9) 0.008(6) 0.290(7) -0.088(12) 0 0 0 0 0 0 0 0 0 1.011726 0.95682 0.95682 0.95682 0.95682 0.95682
C(2) 3.939(19) 0 0.046(9) 0.070(9) 0.009(6) -0.193(6) 0.013(7) -0.016(7) 0.009(10) 0.004(7) 0.042(6) 0.019(8) 0.014(7) -0.001(9) 0.008(6) 0.290(7) -0.088(12) 0 0 0 0 0 0 0 0 0 1.011726 0.95682 0.95682 0.95682 0.95682 0.95682
C(3) 3.939(19) 0 0.046(9) 0.070(9) 0.009(6) -0.193(6) 0.013(7) -0.016(7) 0.009(10) 0.004(7) 0.042(6) 0.019(8) 0.014(7) -0.001(9) 0.008(6) 0.290(7) -0.088(12) 0 0 0 0 0 0 0 0 0 1.011726 0.95682 0.95682 0.95682 0.95682 0.95682
C(4) 3.939(19) 0 0.046(9) 0.070(9) 0.009(6) -0.193(6) 0.013(7) -0.016(7) 0.009(10) 0.004(7) 0.042(6) 0.019(8) 0.014(7) -0.001(9) 0.008(6) 0.290(7) -0.088(12) 0 0 0 0 0 0 0 0 0 1.011726 0.95682 0.95682 0.95682 0.95682 0.95682
C(5) 3.939(19) 0 0.046(9) 0.070(9) 0.009(6) -0.193(6) 0.013(7) -0.016(7) 0.009(10) 0.004(7) 0.042(6) 0.019(8) 0.014(7) -0.001(9) 0.008(6) 0.290(7) -0.088(12) 0 0 0 0 0 0 0 0 0 1.011726 0.95682 0.95682 0.95682 0.95682 0.95682
C(6) 4.07(3) 0 0.016(11) -0.017(12) -0.017(10) -0.158(9) -0.004(9) -0.020(9) -0.001(10) 0.075(10) -0.038(10) 0.017(10) 0.047(10) 0.029(10) -0.041(10) 0.232(11) -0.083(11) 0 0 0 0 0 0 0 0 0 1.013113 0.968759 0.968759 0.968759 0.968759 0.968759
C(7) 4.17(3) 0 0.043(13) -0.001(13) -0.020(11) -0.192(10) 0.012(10) -0.013(10) -0.009(12) 0.033(10) -0.051(11) 0.036(12) 0.062(11) 0.038(12) -0.034(10) 0.291(11) -0.061(15) 0 0 0 0 0 0 0 0 0 1.010448 0.901912 0.901912 0.901912 0.901912 0.901912
C(8) 4.17(3) 0 0.043(13) -0.001(13) -0.020(11) -0.192(10) 0.012(10) -0.013(10) -0.009(12) 0.033(10) -0.051(11) 0.036(12) 0.062(11) 0.038(12) -0.034(10) 0.291(11) -0.061(15) 0 0 0 0 0 0 0 0 0 1.010448 0.901912 0.901912 0.901912 0.901912 0.901912
C(9) 4.07(3) 0 0.016(11) -0.017(12) -0.017(10) -0.158(9) -0.004(9) -0.020(9) -0.001(10) 0.075(10) -0.038(10) 0.017(10) 0.047(10) 0.029(10) -0.041(10) 0.232(11) -0.083(11) 0 0 0 0 0 0 0 0 0 1.013113 0.968759 0.968759 0.968759 0.968759 0.968759
C(10) 4.29(4) 0 0.054(16) 0.062(19) 0.013(17) -0.193(16) -0.004(14) 0.015(16) 0.017(17) -0.019(16) 0.046(18) 0.013(17) 0.056(18) 0.005(18) 0.022(18) 0.308(18) -0.095(19) 0 0 0 0 0 0 0 0 0 1.003152 0.862468 0.862468 0.862468 0.862468 0.862468
C(11) 3.81(4) 0 0.01(2) -0.111(18) -0.006(18) -0.176(15) 0.012(17) 0.001(16) 0.02(2) 0.121(16) -0.013(19) -0.032(17) -0.059(16) 0.014(15) -0.007(19) 0.367(19) -0.04(2) 0 0 0 0 0 0 0 0 0 1.026126 0.881801 0.881801 0.881801 0.881801 0.881801
H(1) 0.923(13) 0 -0.017(10) -0.014(10) 0.275(11) 0.152(15) 0 0 0 0 0 0 0 0 0 0 0 0 0 0 0 0 0 0 0 0 1.208816 1.047038 1.047038 1.047038 1.047038 1.047038
H(2) 0.923(13) 0 -0.017(10) -0.014(10) 0.275(11) 0.152(15) 0 0 0 0 0 0 0 0 0 0 0 0 0 0 0 0 0 0 0 0 1.208816 1.047038 1.047038 1.047038 1.047038 1.047038
H(3) 0.923(13) 0 -0.017(10) -0.014(10) 0.275(11) 0.152(15) 0 0 0 0 0 0 0 0 0 0 0 0 0 0 0 0 0 0 0 0 1.208816 1.047038 1.047038 1.047038 1.047038 1.047038
H(4) 0.923(13) 0 -0.017(10) -0.014(10) 0.275(11) 0.152(15) 0 0 0 0 0 0 0 0 0 0 0 0 0 0 0 0 0 0 0 0 1.208816 1.047038 1.047038 1.047038 1.047038 1.047038
H(5) 0.923(13) 0 -0.017(10) -0.014(10) 0.275(11) 0.152(15) 0 0 0 0 0 0 0 0 0 0 0 0 0 0 0 0 0 0 0 0 1.208816 1.047038 1.047038 1.047038 1.047038 1.047038
H(6) 0.787(16) 0 -0.057(13) -0.048(13) 0.157(15) 0.09(2) 0 0 0 0 0 0 0 0 0 0 0 0 0 0 0 0 0 0 0 0 1.208816 1.047038 1.047038 1.047038 1.047038 1.047038
H(7) 0.802(18) 0 0.018(15) 0.052(12) 0.176(17) 0.08(2) 0 0 0 0 0 0 0 0 0 0 0 0 0 0 0 0 0 0 0 0 1.208816 1.047038 1.047038 1.047038 1.047038 1.047038
H(8) 0.802(18) 0 0.018(15) 0.052(12) 0.176(17) 0.08(2) 0 0 0 0 0 0 0 0 0 0 0 0 0 0 0 0 0 0 0 0 1.208816 1.047038 1.047038 1.047038 1.047038 1.047038
H(9) 0.787(16) 0 -0.057(13) -0.048(13) 0.157(15) 0.09(2) 0 0 0 0 0 0 0 0 0 0 0 0 0 0 0 0 0 0 0 0 1.208816 1.047038 1.047038 1.047038 1.047038 1.047038

loop_
_atom_site_label
_atom_site_type_symbol
_atom_site_fract_x
_atom_site_fract_y
_atom_site_fract_z
_atom_site_U_iso_or_equiv
_atom_site_adp_type
_atom_site_occupancy
_atom_site_symmetry_multiplicity
Fe(1) Fe 0.214743(3) -0.006826(3) -0.017313(9) 0.009 Uani 1 8
F(1) F 0.025477(15) -0.017099(18) 0.28744(4) 0.015 Uani 1 8
C(1) C 0.25857(3) 0.05053(2) 0.26231(7) 0.021 Uani 1 8
C(2) C 0.321523(19) 0.02477(2) 0.11754(7) 0.018 Uani 1 8
C(3) C 0.311085(19) 0.06076(2) -0.09988(7) 0.016 Uani 1 8
C(4) C 0.24217(2) 0.10843(2) -0.09125(8) 0.019 Uani 1 8
C(5) C 0.20959(2) 0.10257(2) 0.13250(9) 0.022 Uani 1 8
C(6) C 0.152459(18) -0.101748(18) 0.10007(6) 0.013 Uani 1 8
C(7) C 0.215510(19) -0.127363(19) -0.04338(7) 0.015 Uani 1 8
C(8) C 0.205192(18) -0.09219(2) -0.26353(6) 0.014 Uani 1 8
C(9) C 0.135783(17) -0.04440(2) -0.25742(5) 0.013 Uani 1 8
C(10) C 0.102286(16) -0.050956(18) -0.03252(5) 0.01 Uani 1 8
C(11) C 0.030856(16) -0.015485(18) 0.05622(5) 0.01 Uani 1 8
H(1) H 0.250949 0.035731 0.439454 0.056 Uani 1 8
H(2) H 0.36628 -0.016343 0.169483 0.049 Uani 1 8
H(3) H 0.349244 0.049559 -0.242803 0.046 Uani 1 8
H(4) H 0.217351 0.140929 -0.231493 0.051 Uani 1 8
H(5) H 0.1568 0.13057 0.193534 0.057 Uani 1 8
H(6) H 0.144596 -0.116134 0.277413 0.029 Uani 1 8
H(7) H 0.263232 -0.164091 0.01375 0.03 Uani 1 8
H(8) H 0.245526 -0.098805 -0.403824 0.031 Uani 1 8
H(9) H 0.111388 -0.007999 -0.390047 0.027 Uani 1 8

loop_
_atom_site_aniso_label
_atom_site_aniso_U_11
_atom_site_aniso_U_22
_atom_site_aniso_U_33
_atom_site_aniso_U_23
_atom_site_aniso_U_13
_atom_site_aniso_U_12
Fe(1) 0.007161(19) 0.00962(2) 0.01128(2) -0.000013(16) -0.000608(15) -0.000093(15)
F(1) 0.01350(9) 0.02324(11) 0.00868(8) 0.00032(7) 0.00004(7) 0.00305(8)
C(1) 0.02430(15) 0.02373(15) 0.01536(12) -0.00379(11) -0.00053(11) -0.00994(12)
C(2) 0.01261(10) 0.01598(11) 0.02446(14) 0.00123(10) -0.00743(10) -0.00118(8)
C(3) 0.01110(10) 0.01717(11) 0.02077(13) 0.00048(10) 0.00192(9) -0.00253(8)
C(4) 0.01502(11) 0.01288(10) 0.02926(17) 0.00520(11) -0.00347(11) -0.00051(8)
C(5) 0.01473(11) 0.01632(12) 0.03434(19) -0.00948(12) 0.00529(12) -0.00084(9)
C(6) 0.01169(9) 0.01134(9) 0.01510(11) 0.00180(8) -0.00026(8) -0.00008(7)
C(7) 0.01214(10) 0.01170(10) 0.02025(13) -0.00076(9) 0.00019(9) 0.00200(7)
C(8) 0.01105(9) 0.01658(11) 0.01542(11) -0.00420(9) 0.00137(8) 0.00092(8)
C(9) 0.00943(9) 0.01747(11) 0.01066(10) -0.00142(8) -0.00027(7) 0.00023(8)
C(10) 0.00826(8) 0.01225(9) 0.01097(10) -0.00056(7) -0.00024(7) -0.00034(7)
C(11) 0.00830(9) 0.01313(10) 0.00942(9) -0.00046(8) -0.00029(7) -0.00024(7)
H(1) 0.071986 0.0735 0.021714 0.002223 0.003436 -0.017909
H(2) 0.035491 0.045507 0.065842 0.011524 -0.019152 0.013428
H(3) 0.037593 0.06093 0.039257 -0.001647 0.019349 0.000202
H(4) 0.049595 0.044713 0.059652 0.026137 -0.015089 0.007093
H(5) 0.034383 0.051448 0.08367 -0.020079 0.019358 0.012549
H(6) 0.029339 0.033258 0.023132 0.009541 0.001241 0.003059
H(7) 0.023776 0.023541 0.042053 0.003399 -0.00131 0.007945
H(8) 0.024047 0.042492 0.026941 -0.005639 0.007932 0.004594
H(9) 0.023054 0.039281 0.018716 0.005059 -0.001862 0.0035

loop_
_exptl_crystal_face_index_h
_exptl_crystal_face_index_k
_exptl_crystal_face_index_l
_exptl_crystal_face_perp_dist
0 1 0 0.144
0 -1 0 0.144
-1 0 0 0.113
1 0 0 0.113
-1 -1 -1 0.18
0 1 1 0.25
1 -1 0 0.155
1 1 0 0.155
-1 1 0 0.155
-1 -1 0 0.155

loop_
_geom_angle_atom_site_label_1
_geom_angle_atom_site_label_2
_geom_angle_atom_site_label_3
_geom_angle
_geom_angle_site_symmetry_1
_geom_angle_site_symmetry_2
_geom_angle_site_symmetry_3
_geom_angle_publ_flag
C(1) FE(1) C(2) 40.960(16) 1_555 1_555 1_555 yes
C(1) FE(1) C(3) 68.494(15) 1_555 1_555 1_555 yes
C(1) FE(1) C(4) 68.510(17) 1_555 1_555 1_555 yes
C(1) FE(1) C(5) 40.861(18) 1_555 1_555 1_555 yes
C(1) FE(1) C(6) 107.072(15) 1_555 1_555 1_555 yes
C(1) FE(1) C(7) 122.133(17) 1_555 1_555 1_555 yes
C(1) FE(1) C(8) 158.149(17) 1_555 1_555 1_555 yes
C(1) FE(1) C(9) 159.655(16) 1_555 1_555 1_555 yes
C(1) FE(1) C(10) 123.141(15) 1_555 1_555 1_555 yes
C(2) FE(1) C(3) 40.595(15) 1_555 1_555 1_555 yes
C(2) FE(1) C(4) 68.404(14) 1_555 1_555 1_555 yes
C(2) FE(1) C(5) 68.685(16) 1_555 1_555 1_555 yes
C(2) FE(1) C(6) 122.256(14) 1_555 1_555 1_555 yes
C(2) FE(1) C(7) 106.509(14) 1_555 1_555 1_555 yes
C(2) FE(1) C(8) 121.742(14) 1_555 1_555 1_555 yes
C(2) FE(1) C(9) 157.938(15) 1_555 1_555 1_555 yes
C(2) FE(1) C(10) 159.245(15) 1_555 1_555 1_555 yes
C(3) FE(1) C(4) 40.493(14) 1_555 1_555 1_555 yes
C(3) FE(1) C(5) 68.291(15) 1_555 1_555 1_555 yes
C(3) FE(1) C(6) 158.394(14) 1_555 1_555 1_555 yes
C(3) FE(1) C(7) 122.281(14) 1_555 1_555 1_555 yes
C(3) FE(1) C(8) 106.963(14) 1_555 1_555 1_555 yes
C(3) FE(1) C(9) 122.255(14) 1_555 1_555 1_555 yes
C(3) FE(1) C(10) 158.979(14) 1_555 1_555 1_555 yes
C(4) FE(1) C(5) 40.578(18) 1_555 1_555 1_555 yes
C(4) FE(1) C(6) 159.487(14) 1_555 1_555 1_555 yes
C(4) FE(1) C(7) 158.632(16) 1_555 1_555 1_555 yes
C(4) FE(1) C(8) 122.800(17) 1_555 1_555 1_555 yes
C(4) FE(1) C(9) 107.464(15) 1_555 1_555 1_555 yes
C(4) FE(1) C(10) 123.260(13) 1_555 1_555 1_555 yes
C(5) FE(1) C(6) 123.081(15) 1_555 1_555 1_555 yes
C(5) FE(1) C(7) 158.875(18) 1_555 1_555 1_555 yes
C(5) FE(1) C(8) 159.238(18) 1_555 1_555 1_555 yes
C(5) FE(1) C(9) 123.195(16) 1_555 1_555 1_555 yes
C(5) FE(1) C(10) 107.977(13) 1_555 1_555 1_555 yes
C(6) FE(1) C(7) 40.803(13) 1_555 1_555 1_555 yes
C(6) FE(1) C(8) 68.850(13) 1_555 1_555 1_555 yes
C(6) FE(1) C(9) 69.326(14) 1_555 1_555 1_555 yes
C(6) FE(1) C(10) 41.121(12) 1_555 1_555 1_555 yes
C(7) FE(1) C(8) 40.856(14) 1_555 1_555 1_555 yes
C(7) FE(1) C(9) 69.022(13) 1_555 1_555 1_555 yes
C(7) FE(1) C(10) 68.822(12) 1_555 1_555 1_555 yes
C(8) FE(1) C(9) 40.896(12) 1_555 1_555 1_555 yes
C(8) FE(1) C(10) 68.784(12) 1_555 1_555 1_555 yes
C(9) FE(1) C(10) 41.129(12) 1_555 1_555 1_555 yes
FE(1) C(1) C(2) 69.630(19) 1_555 1_555 1_555 yes
FE(1) C(1) C(5) 69.94(2) 1_555 1_555 1_555 yes
FE(1) C(1) H(1) 128.15 1_555 1_555 1_555 yes
C(2) C(1) C(5) 107.88(3) 1_555 1_555 1_555 yes
C(2) C(1) H(1) 126.14 1_555 1_555 1_555 yes
C(5) C(1) H(1) 125.92 1_555 1_555 1_555 yes
FE(1) C(2) C(1) 69.409(18) 1_555 1_555 1_555 yes
FE(1) C(2) C(3) 69.957(17) 1_555 1_555 1_555 yes
FE(1) C(2) H(2) 124.34 1_555 1_555 1_555 yes
C(1) C(2) C(3) 107.81(3) 1_555 1_555 1_555 yes
C(1) C(2) H(2) 123.87 1_555 1_555 1_555 yes
C(3) C(2) H(2) 128.28 1_555 1_555 1_555 yes
FE(1) C(3) C(2) 69.448(18) 1_555 1_555 1_555 yes
FE(1) C(3) C(4) 69.823(18) 1_555 1_555 1_555 yes
FE(1) C(3) H(3) 124.31 1_555 1_555 1_555 yes
C(2) C(3) C(4) 108.33(3) 1_555 1_555 1_555 yes
C(2) C(3) H(3) 123.07 1_555 1_555 1_555 yes
C(4) C(3) H(3) 128.55 1_555 1_555 1_555 yes
FE(1) C(4) C(3) 69.684(18) 1_555 1_555 1_555 yes
FE(1) C(4) C(5) 69.65(2) 1_555 1_555 1_555 yes
FE(1) C(4) H(4) 124.05 1_555 1_555 1_555 yes
C(3) C(4) C(5) 108.16(3) 1_555 1_555 1_555 yes
C(3) C(4) H(4) 125.90 1_555 1_555 1_555 yes
C(5) C(4) H(4) 125.87 1_555 1_555 1_555 yes
FE(1) C(5) C(1) 69.20(2) 1_555 1_555 1_555 yes
FE(1) C(5) C(4) 69.77(2) 1_555 1_555 1_555 yes
FE(1) C(5) H(5) 125.21 1_555 1_555 1_555 yes
C(1) C(5) C(4) 107.82(3) 1_555 1_555 1_555 yes
C(1) C(5) H(5) 125.44 1_555 1_555 1_555 yes
C(4) C(5) H(5) 126.71 1_555 1_555 1_555 yes
FE(1) C(6) C(7) 69.810(18) 1_555 1_555 1_555 yes
FE(1) C(6) C(10) 69.678(17) 1_555 1_555 1_555 yes
FE(1) C(6) H(6) 124.58 1_555 1_555 1_555 yes
C(7) C(6) C(10) 107.95(3) 1_555 1_555 1_555 yes
C(7) C(6) H(6) 126.31 1_555 1_555 1_555 yes
C(10) C(6) H(6) 125.72 1_555 1_555 1_555 yes
FE(1) C(7) C(6) 69.387(17) 1_555 1_555 1_555 yes
FE(1) C(7) C(8) 69.542(17) 1_555 1_555 1_555 yes
FE(1) C(7) H(7) 124.03 1_555 1_555 1_555 yes
C(6) C(7) C(8) 108.14(3) 1_555 1_555 1_555 yes
C(6) C(7) H(7) 123.89 1_555 1_555 1_555 yes
C(8) C(7) H(7) 127.88 1_555 1_555 1_555 yes
FE(1) C(8) C(7) 69.602(18) 1_555 1_555 1_555 yes
FE(1) C(8) C(9) 69.326(17) 1_555 1_555 1_555 yes
FE(1) C(8) H(8) 124.11 1_555 1_555 1_555 yes
C(7) C(8) C(9) 108.33(3) 1_555 1_555 1_555 yes
C(7) C(8) H(8) 124.53 1_555 1_555 1_555 yes
C(9) C(8) H(8) 127.04 1_555 1_555 1_555 yes
FE(1) C(9) C(8) 69.779(18) 1_555 1_555 1_555 yes
FE(1) C(9) C(10) 69.719(17) 1_555 1_555 1_555 yes
FE(1) C(9) H(9) 124.76 1_555 1_555 1_555 yes
C(8) C(9) C(10) 107.72(3) 1_555 1_555 1_555 yes
C(8) C(9) H(9) 128.65 1_555 1_555 1_555 yes
C(10) C(9) H(9) 123.62 1_555 1_555 1_555 yes
FE(1) C(10) C(6) 69.201(16) 1_555 1_555 1_555 yes
FE(1) C(10) C(9) 69.152(16) 1_555 1_555 1_555 yes
FE(1) C(10) C(11) 127.63(2) 1_555 1_555 1_555 yes
C(6) C(10) C(9) 107.85(3) 1_555 1_555 1_555 yes
C(6) C(10) C(11) 123.36(3) 1_555 1_555 1_555 yes
C(9) C(10) C(11) 128.78(3) 1_555 1_555 1_555 yes
F(1) C(11) C(10) 113.92(3) 1_555 1_555 1_555 yes
F(1) C(11) C(11) 116.38(3) 1_555 1_555 5_555 yes
C(10) C(11) C(11) 129.65(4) 1_555 1_555 5_555 yes

loop_
_geom_bond_atom_site_label_1
_geom_bond_atom_site_label_2
_geom_bond_distance
_geom_bond_site_symmetry_1
_geom_bond_site_symmetry_2
_geom_bond_publ_flag
FE(1) C(1) 2.0465(4) 1_555 1_555 yes
FE(1) C(2) 2.0495(3) 1_555 1_555 yes
FE(1) C(3) 2.0562(3) 1_555 1_555 yes
FE(1) C(4) 2.0581(3) 1_555 1_555 yes
FE(1) C(5) 2.0565(3) 1_555 1_555 yes
FE(1) C(6) 2.0470(3) 1_555 1_555 yes
FE(1) C(7) 2.0526(3) 1_555 1_555 yes
FE(1) C(8) 2.0518(3) 1_555 1_555 yes
FE(1) C(9) 2.0457(3) 1_555 1_555 yes
FE(1) C(10) 2.0534(3) 1_555 1_555 yes
F(1) C(11) 1.3584(4) 1_555 1_555 yes
C(1) C(2) 1.4331(6) 1_555 1_555 yes
C(1) C(5) 1.4323(6) 1_555 1_555 yes
C(1) H(1) 1.0760 1_555 1_555 yes
C(2) C(3) 1.4243(5) 1_555 1_555 yes
C(2) H(2) 1.0760 1_555 1_555 yes
C(3) C(4) 1.4238(5) 1_555 1_555 yes
C(3) H(3) 1.0760 1_555 1_555 yes
C(4) C(5) 1.4267(6) 1_555 1_555 yes
C(4) H(4) 1.0760 1_555 1_555 yes
C(5) H(5) 1.0760 1_555 1_555 yes
C(6) C(7) 1.4291(5) 1_555 1_555 yes
C(6) C(10) 1.4400(4) 1_555 1_555 yes
C(6) H(6) 1.0760 1_555 1_555 yes
C(7) C(8) 1.4325(5) 1_555 1_555 yes
C(7) H(7) 1.0760 1_555 1_555 yes
C(8) C(9) 1.4315(4) 1_555 1_555 yes
C(8) H(8) 1.0760 1_555 1_555 yes
C(9) C(10) 1.4399(4) 1_555 1_555 yes
C(9) H(9) 1.0760 1_555 1_555 yes
C(10) C(11) 1.4507(4) 1_555 1_555 yes
C(11) C(11) 1.3450(6) 1_555 5_555 yes
